data_7241580
loop_
_publ_author_name
'Majodina, Siphumelele'
'Ndima, Lubabalo'
'Abosede, Olufunso O.'
'Hosten, Eric C.'
'Lorentino, Carolline M. A.'
'Frota, Helo\'isa F.'
'Sangenito, Leandro S.'
'Branquinha, Marta H.'
'Santos, Andr\'e L. S.'
'Ogunlaja, Adeniyi S.'

_publ_section_title
;
 Physical stability enhancement and antimicrobial properties of a sodium
 ionic cocrystal with theophylline
;
_journal_issue 2
_journal_name_full CrystEngComm
_journal_page_first 335
_journal_page_last 352
_journal_paper_doi 10.1039/D0CE01387K
_journal_volume 23
_journal_year 2021
_chemical_formula_moiety 'C7 H8 N4 O2, H2 O'
_chemical_formula_sum 'C7 H10 N4 O3'
_chemical_formula_weight 198.19
_space_group_crystal_system monoclinic
_space_group_IT_number 14
_space_group_name_Hall '-P 2yn'
_space_group_name_H-M_alt 'P 1 21/n 1'
_atom_sites_solution_hydrogens mixed
_atom_sites_solution_primary dual
_atom_sites_solution_secondary difmap
_audit_creation_method SHELXL-2018/3
_audit_update_record
;
2020-04-16 deposited with the CCDC.	2020-11-12 downloaded from the CCDC.
;
_cell_angle_alpha 90
_cell_angle_beta 97.953(2)
_cell_angle_gamma 90
_cell_formula_units_Z 4
_cell_length_a 4.4720(2)
_cell_length_b 15.3544(5)
_cell_length_c 13.1342(4)
_cell_measurement_reflns_used 5939
_cell_measurement_temperature 200(2)
_cell_measurement_theta_max 28.13
_cell_measurement_theta_min 2.65
_cell_volume 893.18(6)
_computing_cell_refinement 'APEX2 v2011.4-1 (Bruker AXS)'
_computing_data_collection 'Bruker Instrument Service v2011.4.0.0'
_computing_data_reduction 'SAINT V7.68A (Bruker AXS, 2009)'
_computing_molecular_graphics 'Ortep-3 for Windows (Farrugia, 2012)'
_computing_publication_material 'PLATON (Spek, 2009) and MERCURY (Macrae, 2008)'
_computing_structure_refinement 'SHELXL-2018/3 (Sheldrick, 2015) and ShelXle (H\"ubschle, 2011)'
_computing_structure_solution 'SHELXT-2018/2 (Sheldrick, 2015)'
_diffrn_ambient_temperature 200(2)
_diffrn_detector_area_resol_mean 8.3333
_diffrn_measured_fraction_theta_full 0.999
_diffrn_measured_fraction_theta_max 0.998
_diffrn_measurement_device_type 'Bruker APEX-II CCD'
_diffrn_measurement_method '\f and \w scans'
_diffrn_radiation_monochromator graphite
_diffrn_radiation_source 'sealed tube'
_diffrn_radiation_type MoK\a
_diffrn_radiation_wavelength 0.71073
_diffrn_reflns_av_R_equivalents 0.0207
_diffrn_reflns_av_unetI/netI 0.0149
_diffrn_reflns_Laue_measured_fraction_full 0.999
_diffrn_reflns_Laue_measured_fraction_max 0.998
_diffrn_reflns_limit_h_max 5
_diffrn_reflns_limit_h_min -5
_diffrn_reflns_limit_k_max 20
_diffrn_reflns_limit_k_min -20
_diffrn_reflns_limit_l_max 16
_diffrn_reflns_limit_l_min -17
_diffrn_reflns_number 12776
_diffrn_reflns_point_group_measured_fraction_full 0.999
_diffrn_reflns_point_group_measured_fraction_max 0.998
_diffrn_reflns_theta_full 25.242
_diffrn_reflns_theta_max 28.311
_diffrn_reflns_theta_min 2.052
_exptl_absorpt_coefficient_mu 0.118
_exptl_absorpt_correction_T_max 1.0000
_exptl_absorpt_correction_T_min 0.9179
_exptl_absorpt_correction_type numerical
_exptl_absorpt_process_details 'SADABS V2008/1 (Bruker AXS)'
_exptl_crystal_colour colourless
_exptl_crystal_density_diffrn 1.474
_exptl_crystal_density_method 'not measured'
_exptl_crystal_description platelet
_exptl_crystal_F_000 416
_exptl_crystal_size_max 0.668
_exptl_crystal_size_mid 0.376
_exptl_crystal_size_min 0.080
_refine_diff_density_max 0.331
_refine_diff_density_min -0.218
_refine_diff_density_rms 0.051
_refine_ls_extinction_coef 0.028(3)
_refine_ls_extinction_expression Fc^*^=kFc[1+0.001xFc^2^\l^3^/sin(2\q)]^-1/4^
_refine_ls_extinction_method 'SHELXL-2018/3 (Sheldrick 2018)'
_refine_ls_goodness_of_fit_ref 1.173
_refine_ls_hydrogen_treatment mixed
_refine_ls_matrix_type full
_refine_ls_number_parameters 146
_refine_ls_number_reflns 2214
_refine_ls_number_restraints 5
_refine_ls_restrained_S_all 1.172
_refine_ls_R_factor_all 0.0533
_refine_ls_R_factor_gt 0.0476
_refine_ls_shift/su_max 0.000
_refine_ls_shift/su_mean 0.000
_refine_ls_structure_factor_coef Fsqd
_refine_ls_weighting_details 'w=1/[\s^2^(Fo^2^)+(0.0382P)^2^+0.6489P] where P=(Fo^2^+2Fc^2^)/3'
_refine_ls_weighting_scheme calc
_refine_ls_wR_factor_gt 0.1183
_refine_ls_wR_factor_ref 0.1213
_reflns_Friedel_coverage 0.000
_reflns_number_gt 1959
_reflns_number_total 2214
_reflns_threshold_expression 'I > 2\s(I)'
_cod_data_source_file d0ce01387k2.cif
_cod_data_source_block ia304
_cod_depositor_comments 'Adding full bibliography for 7241580--7241582.cif.'
_cod_original_sg_symbol_H-M 'P 21/n'
_cod_database_code 7241580
_shelx_shelxl_version_number 2018/3
_shelx_space_group_comment
;
The symmetry employed for this shelxl refinement is uniquely defined
by the following loop, which should always be used as a source of
symmetry information in preference to the above space-group names.
They are only intended as comments.
;
_shelx_estimated_absorpt_t_min 0.926
_shelx_estimated_absorpt_t_max 0.991

loop_
_space_group_symop_operation_xyz
'x, y, z'
'-x+1/2, y+1/2, -z+1/2'
'-x, -y, -z'
'x-1/2, -y-1/2, z-1/2'

loop_
_atom_site_label
_atom_site_type_symbol
_atom_site_fract_x
_atom_site_fract_y
_atom_site_fract_z
_atom_site_U_iso_or_equiv
_atom_site_adp_type
_atom_site_occupancy
_atom_site_site_symmetry_order
_atom_site_calc_flag
_atom_site_refinement_flags_posn
_atom_site_refinement_flags_adp
_atom_site_refinement_flags_occupancy
_atom_site_disorder_assembly
_atom_site_disorder_group
O1 O -0.1772(3) 0.24269(9) 0.20394(10) 0.0343(3) Uani 1 1 d . . . . .
O2 O 0.1630(3) 0.48808(8) 0.38026(10) 0.0326(3) Uani 1 1 d . . . . .
O3 O 0.7597(4) 0.04577(9) 0.52718(14) 0.0469(4) Uani 1 1 d D . . . .
N1 N 0.2210(3) 0.22599(9) 0.32961(11) 0.0239(3) Uani 1 1 d . . . . .
N2 N -0.0010(3) 0.36462(9) 0.29202(10) 0.0235(3) Uani 1 1 d . . . . .
N3 N 0.6271(3) 0.36802(9) 0.50614(11) 0.0242(3) Uani 1 1 d . . . . .
N4 N 0.6416(3) 0.22596(9) 0.46931(11) 0.0258(3) Uani 1 1 d . . . . .
C1 C 0.3985(4) 0.35254(10) 0.42625(12) 0.0220(3) Uani 1 1 d . . . . .
C2 C 0.4142(3) 0.26519(10) 0.40612(12) 0.0218(3) Uani 1 1 d . . . . .
C3 C 0.0040(4) 0.27491(11) 0.27119(12) 0.0244(3) Uani 1 1 d . . . . .
C4 C 0.1881(4) 0.40881(10) 0.36886(12) 0.0230(3) Uani 1 1 d . . . . .
C5 C 0.2382(5) 0.13235(11) 0.31054(16) 0.0361(4) Uani 1 1 d . . . . .
H5A H 0.083643 0.116084 0.253357 0.054 Uiso 0.5 1 calc R U P . .
H5B H 0.438426 0.117932 0.293062 0.054 Uiso 0.5 1 calc R U P . .
H5C H 0.204007 0.100308 0.372423 0.054 Uiso 0.5 1 calc R U P . .
H5D H 0.400407 0.106799 0.359204 0.054 Uiso 0.5 1 calc R U P . .
H5E H 0.045625 0.104950 0.319499 0.054 Uiso 0.5 1 calc R U P . .
H5F H 0.280044 0.122575 0.240138 0.054 Uiso 0.5 1 calc R U P . .
C6 C -0.2199(4) 0.41697(12) 0.22362(14) 0.0328(4) Uani 1 1 d . . . . .
H6A H -0.129331 0.434910 0.163127 0.049 Uiso 1 1 calc R U . . .
H6B H -0.275208 0.468745 0.260475 0.049 Uiso 1 1 calc R U . . .
H6C H -0.400992 0.382105 0.201744 0.049 Uiso 1 1 calc R U . . .
C7 C 0.7619(4) 0.29102(11) 0.52861(13) 0.0262(4) Uani 1 1 d . . . . .
H7 H 0.927140 0.283558 0.581679 0.031 Uiso 1 1 calc R U . . .
H3 H 0.672(5) 0.4219(15) 0.5376(17) 0.036(6) Uiso 1 1 d . . . . .
H3A H 0.747(6) 0.0971(8) 0.505(2) 0.061(8) Uiso 1 1 d D . . . .
H3B H 0.597(5) 0.022(2) 0.503(3) 0.048(15) Uiso 0.61(5) 1 d D . P . .
H3C H 0.893(15) 0.022(3) 0.498(6) 0.08(4) Uiso 0.39(5) 1 d D . P . .

loop_
_atom_site_aniso_label
_atom_site_aniso_U_11
_atom_site_aniso_U_22
_atom_site_aniso_U_33
_atom_site_aniso_U_23
_atom_site_aniso_U_13
_atom_site_aniso_U_12
O1 0.0324(7) 0.0344(7) 0.0327(7) -0.0062(5) -0.0079(5) -0.0050(5)
O2 0.0381(7) 0.0201(6) 0.0362(7) -0.0005(5) -0.0070(5) 0.0019(5)
O3 0.0501(10) 0.0252(7) 0.0607(10) 0.0038(7) -0.0093(8) 0.0001(7)
N1 0.0255(7) 0.0196(6) 0.0256(7) -0.0029(5) -0.0004(5) -0.0011(5)
N2 0.0216(7) 0.0234(7) 0.0242(7) 0.0019(5) -0.0021(5) -0.0008(5)
N3 0.0249(7) 0.0218(7) 0.0240(7) -0.0007(5) -0.0035(5) -0.0008(5)
N4 0.0251(7) 0.0235(7) 0.0275(7) 0.0004(5) -0.0009(5) 0.0025(5)
C1 0.0211(7) 0.0212(7) 0.0228(7) -0.0009(6) -0.0001(6) -0.0025(6)
C2 0.0210(7) 0.0215(7) 0.0227(7) -0.0003(6) 0.0019(6) -0.0005(6)
C3 0.0230(8) 0.0266(8) 0.0233(8) -0.0008(6) 0.0020(6) -0.0026(6)
C4 0.0240(8) 0.0217(7) 0.0228(7) 0.0008(6) 0.0016(6) -0.0014(6)
C5 0.0457(11) 0.0202(8) 0.0392(10) -0.0068(7) -0.0060(8) -0.0003(7)
C6 0.0288(9) 0.0335(9) 0.0329(9) 0.0084(7) -0.0065(7) 0.0017(7)
C7 0.0252(8) 0.0261(8) 0.0257(8) 0.0016(6) -0.0019(6) 0.0017(6)

loop_
_atom_type_symbol
_atom_type_description
_atom_type_scat_dispersion_real
_atom_type_scat_dispersion_imag
_atom_type_scat_source
C C 0.0033 0.0016 'International Tables Vol C Tables 4.2.6.8 and 6.1.1.4'
H H 0.0000 0.0000 'International Tables Vol C Tables 4.2.6.8 and 6.1.1.4'
N N 0.0061 0.0033 'International Tables Vol C Tables 4.2.6.8 and 6.1.1.4'
O O 0.0106 0.0060 'International Tables Vol C Tables 4.2.6.8 and 6.1.1.4'

loop_
_geom_angle_atom_site_label_1
_geom_angle_atom_site_label_2
_geom_angle_atom_site_label_3
_geom_angle
_geom_angle_site_symmetry_1
_geom_angle_site_symmetry_3
_geom_angle_publ_flag
H3A O3 H3B 105(2) . . ?
H3A O3 H3C 106(2) . . ?
H3B O3 H3C 105(7) . . ?
C2 N1 C3 119.61(13) . . ?
C2 N1 C5 120.95(14) . . ?
C3 N1 C5 119.42(14) . . ?
C4 N2 C3 126.27(13) . . ?
C4 N2 C6 117.37(14) . . ?
C3 N2 C6 116.32(13) . . ?
C7 N3 C1 106.17(14) . . ?
C7 N3 H3 128.3(13) . . ?
C1 N3 H3 125.5(13) . . ?
C7 N4 C2 103.39(13) . . ?
C2 C1 N3 105.24(14) . . ?
C2 C1 C4 122.85(14) . . ?
N3 C1 C4 131.87(15) . . ?
N4 C2 N1 126.50(14) . . ?
N4 C2 C1 111.67(14) . . ?
N1 C2 C1 121.82(14) . . ?
O1 C3 N1 122.04(16) . . ?
O1 C3 N2 120.83(15) . . ?
N1 C3 N2 117.13(14) . . ?
O2 C4 N2 120.66(14) . . ?
O2 C4 C1 127.06(15) . . ?
N2 C4 C1 112.27(14) . . ?
N1 C5 H5A 109.5 . . ?
N1 C5 H5B 109.5 . . ?
H5A C5 H5B 109.5 . . ?
N1 C5 H5C 109.5 . . ?
H5A C5 H5C 109.5 . . ?
H5B C5 H5C 109.5 . . ?
H5D C5 H5E 109.5 . . ?
H5D C5 H5F 109.5 . . ?
H5E C5 H5F 109.5 . . ?
N2 C6 H6A 109.5 . . ?
N2 C6 H6B 109.5 . . ?
H6A C6 H6B 109.5 . . ?
N2 C6 H6C 109.5 . . ?
H6A C6 H6C 109.5 . . ?
H6B C6 H6C 109.5 . . ?
N4 C7 N3 113.53(14) . . ?
N4 C7 H7 123.2 . . ?
N3 C7 H7 123.2 . . ?

loop_
_geom_bond_atom_site_label_1
_geom_bond_atom_site_label_2
_geom_bond_distance
_geom_bond_site_symmetry_2
_geom_bond_publ_flag
O1 C3 1.218(2) . ?
O2 C4 1.233(2) . ?
O3 H3A 0.841(10) . ?
O3 H3B 0.838(10) . ?
O3 H3C 0.839(10) . ?
N1 C2 1.370(2) . ?
N1 C3 1.374(2) . ?
N1 C5 1.463(2) . ?
N2 C4 1.399(2) . ?
N2 C3 1.405(2) . ?
N2 C6 1.473(2) . ?
N3 C7 1.341(2) . ?
N3 C1 1.380(2) . ?
N3 H3 0.93(2) . ?
N4 C7 1.333(2) . ?
N4 C2 1.361(2) . ?
C1 C2 1.371(2) . ?
C1 C4 1.415(2) . ?
C5 H5A 0.9800 . ?
C5 H5B 0.9800 . ?
C5 H5C 0.9800 . ?
C5 H5D 0.9800 . ?
C5 H5E 0.9800 . ?
C5 H5F 0.9800 . ?
C6 H6A 0.9800 . ?
C6 H6B 0.9800 . ?
C6 H6C 0.9800 . ?
C7 H7 0.9500 . ?

loop_
_geom_hbond_atom_site_label_D
_geom_hbond_atom_site_label_H
_geom_hbond_atom_site_label_A
_geom_hbond_distance_DH
_geom_hbond_distance_HA
_geom_hbond_distance_DA
_geom_hbond_angle_DHA
_geom_hbond_site_symmetry_A
_geom_hbond_publ_flag
N3 H3 O2 0.93(2) 1.84(2) 2.7572(18) 165(2) 3_666 yes
O3 H3A N4 0.841(10) 2.071(11) 2.898(2) 167(3) . yes
O3 H3B O3 0.838(10) 1.898(12) 2.724(3) 168(4) 3_656 yes
C5 H5A O1 0.98 2.31 2.750(2) 106 . yes
C6 H6B O2 0.98 2.36 2.717(2) 101 . yes
C7 H7 O1 0.95 2.26 3.204(2) 176 4_766 yes

loop_
_geom_torsion_atom_site_label_1
_geom_torsion_atom_site_label_2
_geom_torsion_atom_site_label_3
_geom_torsion_atom_site_label_4
_geom_torsion
_geom_torsion_site_symmetry_1
_geom_torsion_site_symmetry_2
_geom_torsion_site_symmetry_3
_geom_torsion_site_symmetry_4
_geom_torsion_publ_flag
C7 N3 C1 C2 -0.13(18) . . . . ?
C7 N3 C1 C4 -177.84(18) . . . . ?
C7 N4 C2 N1 179.51(16) . . . . ?
C7 N4 C2 C1 0.47(19) . . . . ?
C3 N1 C2 N4 -179.18(16) . . . . ?
C5 N1 C2 N4 2.1(3) . . . . ?
C3 N1 C2 C1 -0.2(2) . . . . ?
C5 N1 C2 C1 -178.94(16) . . . . ?
N3 C1 C2 N4 -0.22(19) . . . . ?
C4 C1 C2 N4 177.75(15) . . . . ?
N3 C1 C2 N1 -179.31(14) . . . . ?
C4 C1 C2 N1 -1.3(3) . . . . ?
C2 N1 C3 O1 -178.29(16) . . . . ?
C5 N1 C3 O1 0.4(3) . . . . ?
C2 N1 C3 N2 1.8(2) . . . . ?
C5 N1 C3 N2 -179.44(16) . . . . ?
C4 N2 C3 O1 177.96(16) . . . . ?
C6 N2 C3 O1 -4.3(2) . . . . ?
C4 N2 C3 N1 -2.2(2) . . . . ?
C6 N2 C3 N1 175.57(15) . . . . ?
C3 N2 C4 O2 -179.88(16) . . . . ?
C6 N2 C4 O2 2.4(2) . . . . ?
C3 N2 C4 C1 0.7(2) . . . . ?
C6 N2 C4 C1 -177.01(15) . . . . ?
C2 C1 C4 O2 -178.31(18) . . . . ?
N3 C1 C4 O2 -0.9(3) . . . . ?
C2 C1 C4 N2 1.1(2) . . . . ?
N3 C1 C4 N2 178.44(16) . . . . ?
C2 N4 C7 N3 -0.6(2) . . . . ?
C1 N3 C7 N4 0.5(2) . . . . ?
